data_7034340
loop_
_publ_author_name
'Wright, Luka A.'
'Hope, Eric G.'
'Solan, Gregory A.'
'Cross, Warren B.'
'Singh, Kuldip'

_publ_section_title
;
 Organo-palladium(ii) complexes bearing unsymmetrical N,N,N-pincer
 ligands: synthesis, structures and oxidatively induced coupling
 reactions.
;
_journal_issue 16
_journal_name_full 'Dalton transactions (Cambridge, England : 2003)'
_journal_page_first 7230
_journal_page_last 7241
_journal_paper_doi 10.1039/c5dt00216h
_journal_volume 44
_journal_year 2015
_chemical_formula_moiety 'C24 H25 N3 O2 Pd, C H Cl3, H2 O'
_chemical_formula_sum 'C25 H28 Cl3 N3 O3 Pd'
_chemical_formula_weight 631.25
_chemical_name_systematic
; 
 ? 
;
_space_group_IT_number 2
_symmetry_cell_setting triclinic
_symmetry_space_group_name_Hall '-P 1'
_symmetry_space_group_name_H-M 'P -1'
_atom_sites_solution_hydrogens geom
_atom_sites_solution_primary direct
_atom_sites_solution_secondary difmap
_audit_creation_method SHELXL-97
_audit_update_record
;
2015-01-12 deposited with the CCDC.
2015-02-24 downloaded from the CCDC.
;
_cell_angle_alpha 87.923(4)
_cell_angle_beta 84.029(5)
_cell_angle_gamma 84.203(5)
_cell_formula_units_Z 2
_cell_length_a 6.9770(16)
_cell_length_b 12.184(3)
_cell_length_c 15.543(4)
_cell_measurement_reflns_used 622
_cell_measurement_temperature 150(2)
_cell_measurement_theta_max 23.135
_cell_measurement_theta_min 2.950
_cell_volume 1306.9(6)
_computing_cell_refinement 'Bruker SMART'
_computing_data_collection 'Bruker SMART'
_computing_data_reduction 'Bruker SHELXTL'
_computing_molecular_graphics 'Bruker SHELXTL'
_computing_publication_material 'Bruker SHELXTL'
_computing_structure_refinement 'SHELXL-97 (Sheldrick, 1997)'
_computing_structure_solution 'SHELXS-97 (Sheldrick, 1990)'
_diffrn_ambient_temperature 150(2)
_diffrn_measured_fraction_theta_full 0.988
_diffrn_measured_fraction_theta_max 0.988
_diffrn_measurement_device_type 'Bruker apex 2000 CCD area detector'
_diffrn_measurement_method 'phi and omega scans'
_diffrn_radiation_monochromator graphite
_diffrn_radiation_source 'fine-focus sealed tube'
_diffrn_radiation_type MoK\a
_diffrn_radiation_wavelength 0.71073
_diffrn_reflns_av_R_equivalents 0.1059
_diffrn_reflns_av_sigmaI/netI 0.2111
_diffrn_reflns_limit_h_max 8
_diffrn_reflns_limit_h_min -8
_diffrn_reflns_limit_k_max 14
_diffrn_reflns_limit_k_min -15
_diffrn_reflns_limit_l_max 19
_diffrn_reflns_limit_l_min -19
_diffrn_reflns_number 10332
_diffrn_reflns_theta_full 26.00
_diffrn_reflns_theta_max 26.00
_diffrn_reflns_theta_min 1.68
_exptl_absorpt_coefficient_mu 1.049
_exptl_absorpt_correction_T_max 0.862
_exptl_absorpt_correction_T_min 0.691
_exptl_absorpt_correction_type empirical
_exptl_absorpt_process_details
;
absorption correction based on 2095 reflections(SADABS);Rint 0.0918 before
correction and 0.0420 after.
;
_exptl_crystal_colour red
_exptl_crystal_density_diffrn 1.604
_exptl_crystal_density_method 'not measured'
_exptl_crystal_description needle
_exptl_crystal_F_000 640
_exptl_crystal_size_max 0.27
_exptl_crystal_size_mid 0.05
_exptl_crystal_size_min 0.04
_refine_diff_density_max 0.903
_refine_diff_density_min -1.251
_refine_diff_density_rms 0.149
_refine_ls_extinction_method none
_refine_ls_goodness_of_fit_ref 0.861
_refine_ls_hydrogen_treatment constr
_refine_ls_matrix_type full
_refine_ls_number_parameters 319
_refine_ls_number_reflns 5074
_refine_ls_number_restraints 20
_refine_ls_restrained_S_all 0.877
_refine_ls_R_factor_all 0.1235
_refine_ls_R_factor_gt 0.0683
_refine_ls_shift/su_max 0.001
_refine_ls_shift/su_mean 0.000
_refine_ls_structure_factor_coef Fsqd
_refine_ls_weighting_details 'calc w=1/[\s^2^(Fo^2^)+(0.0174P)^2^+0.0000P] where P=(Fo^2^+2Fc^2^)/3'
_refine_ls_weighting_scheme calc
_refine_ls_wR_factor_gt 0.1067
_refine_ls_wR_factor_ref 0.1232
_reflns_number_gt 2886
_reflns_number_total 5074
_reflns_threshold_expression >2sigma(I)
_cod_data_source_file c5dt00216h2.cif
_cod_data_source_block 12103
_cod_depositor_comments
;
The following automatic conversions were performed:

'_symmetry_cell_setting' value 'Triclinic' changed to 'triclinic'
according to
/usr/data/users/saulius/crontab/automatic-downloads/rss-feeds/RSC/lib/dictionaries/cif_core.dic
dictionary named 'cif_core.dic' version 2.4.2 from 2011-04-26.

Automatic conversion script
Id: cif_fix_values 3105 2015-03-04 15:46:00Z robertas 

 Adding full bibliography for 7034340--7034347.cif.
;
_cod_original_cell_volume 1307.0(5)
_cod_original_sg_symbol_H-M P-1
_cod_database_code 7034340

loop_
_symmetry_equiv_pos_as_xyz
'x, y, z'
'-x, -y, -z'

loop_
_atom_site_label
_atom_site_type_symbol
_atom_site_fract_x
_atom_site_fract_y
_atom_site_fract_z
_atom_site_U_iso_or_equiv
_atom_site_adp_type
_atom_site_occupancy
_atom_site_symmetry_multiplicity
_atom_site_calc_flag
_atom_site_refinement_flags
Pd1 Pd 0.67621(9) 0.59296(5) 0.64335(4) 0.02034(17) Uani 1 1 d .
O1 O 0.6364(7) 0.6419(4) 0.7683(3) 0.0236(13) Uani 1 1 d .
O2 O 0.9340(8) 0.6986(4) 0.7555(3) 0.0336(14) Uani 1 1 d .
N1 N 0.5725(9) 0.7405(5) 0.5957(4) 0.0220(15) Uani 1 1 d .
N2 N 0.7085(8) 0.5563(5) 0.5204(4) 0.0187(15) Uani 1 1 d .
N3 N 0.7628(9) 0.4451(5) 0.6812(4) 0.0267(16) Uani 1 1 d .
H3A H 0.7577 0.4327 0.7375 0.032 Uiso 1 1 calc R
C1 C 0.5036(12) 0.8301(6) 0.6507(5) 0.027(2) Uani 1 1 d .
C2 C 0.3153(12) 0.8358(6) 0.6891(5) 0.034(2) Uani 1 1 d .
H2 H 0.2296 0.7854 0.6741 0.040 Uiso 1 1 calc R
C3 C 0.2525(13) 0.9154(7) 0.7496(5) 0.041(2) Uani 1 1 d .
H3 H 0.1229 0.9189 0.7760 0.049 Uiso 1 1 calc R
C4 C 0.3749(17) 0.9906(7) 0.7730(6) 0.055(3) Uani 1 1 d U
C5 C 0.5587(15) 0.9833(7) 0.7340(5) 0.050(3) Uani 1 1 d .
H5 H 0.6447 1.0336 0.7490 0.060 Uiso 1 1 calc R
C6 C 0.6238(13) 0.9052(6) 0.6734(5) 0.038(2) Uani 1 1 d .
H6 H 0.7530 0.9028 0.6469 0.046 Uiso 1 1 calc R
C7 C 0.5702(11) 0.7446(6) 0.5130(5) 0.0260(19) Uani 1 1 d .
C8 C 0.4978(10) 0.8447(6) 0.4624(5) 0.0249(19) Uani 1 1 d .
H8A H 0.4437 0.9029 0.5023 0.037 Uiso 1 1 calc R
H8B H 0.3971 0.8256 0.4276 0.037 Uiso 1 1 calc R
H8C H 0.6053 0.8709 0.4241 0.037 Uiso 1 1 calc R
C9 C 0.6452(10) 0.6426(6) 0.4683(5) 0.0205(18) Uani 1 1 d .
C10 C 0.6595(11) 0.6360(6) 0.3802(5) 0.0236(19) Uani 1 1 d .
H10 H 0.6140 0.6969 0.3455 0.028 Uiso 1 1 calc R
C11 C 0.7416(11) 0.5386(6) 0.3426(5) 0.027(2) Uani 1 1 d .
H11 H 0.7519 0.5317 0.2816 0.032 Uiso 1 1 calc R
C12 C 0.8084(10) 0.4516(6) 0.3945(5) 0.0224(18) Uani 1 1 d .
H12 H 0.8756 0.3987 0.3687 0.027 Uiso 1 1 d R
C13 C 0.7863(10) 0.4592(6) 0.4850(5) 0.0210(18) Uani 1 1 d .
C14 C 0.8507(10) 0.3632(6) 0.5393(5) 0.0239(19) Uani 1 1 d .
C15 C 0.8302(11) 0.3590(6) 0.6310(5) 0.0238(19) Uani 1 1 d .
C16 C 0.8892(11) 0.2577(6) 0.6738(5) 0.030(2) Uani 1 1 d .
H16 H 0.8719 0.2536 0.7353 0.036 Uiso 1 1 calc R
C17 C 0.9701(11) 0.1658(6) 0.6299(5) 0.030(2) Uani 1 1 d .
H17 H 1.0070 0.0994 0.6605 0.037 Uiso 1 1 calc R
C18 C 0.9973(10) 0.1711(6) 0.5397(5) 0.0248(19) Uani 1 1 d .
H18 H 1.0539 0.1086 0.5082 0.030 Uiso 1 1 calc R
C19 C 0.9424(10) 0.2661(6) 0.4977(5) 0.0261(19) Uani 1 1 d .
H19 H 0.9662 0.2686 0.4364 0.031 Uiso 1 1 calc R
C20 C 0.2996(18) 1.0708(7) 0.8418(6) 0.075(3) Uani 1 1 d DU
H20 H 0.1581 1.0792 0.8345 0.090 Uiso 1 1 calc R
C21 C 0.299(2) 1.0241(9) 0.9284(6) 0.159(6) Uani 1 1 d DU
H21A H 0.4243 1.0301 0.9499 0.238 Uiso 1 1 calc R
H21B H 0.2752 0.9462 0.9278 0.238 Uiso 1 1 calc R
H21C H 0.1961 1.0641 0.9663 0.238 Uiso 1 1 calc R
C22 C 0.3481(15) 1.1848(6) 0.8265(6) 0.069(3) Uani 1 1 d DU
H22A H 0.2886 1.2302 0.8748 0.104 Uiso 1 1 calc R
H22B H 0.2991 1.2142 0.7726 0.104 Uiso 1 1 calc R
H22C H 0.4890 1.1861 0.8219 0.104 Uiso 1 1 calc R
C23 C 0.7767(12) 0.6876(6) 0.7964(5) 0.0246(19) Uani 1 1 d .
C24 C 0.7278(12) 0.7294(6) 0.8879(5) 0.038(2) Uani 1 1 d .
H24A H 0.8293 0.6999 0.9239 0.057 Uiso 1 1 calc R
H24B H 0.6033 0.7051 0.9121 0.057 Uiso 1 1 calc R
H24C H 0.7194 0.8102 0.8865 0.057 Uiso 1 1 calc R
C25 C 0.7794(12) 0.3717(6) 0.9541(5) 0.038(2) Uani 1 1 d .
H25 H 0.7635 0.3940 1.0159 0.046 Uiso 1 1 calc R
Cl1 Cl 0.8234(4) 0.2279(2) 0.95095(18) 0.0687(9) Uani 1 1 d .
Cl2 Cl 0.9739(3) 0.43491(19) 0.89966(14) 0.0466(6) Uani 1 1 d .
Cl3 Cl 0.5651(3) 0.41685(18) 0.90698(14) 0.0439(6) Uani 1 1 d .
O3 O 0.2588(7) 0.6107(4) 0.8449(3) 0.0382(15) Uani 1 1 d .
H1A H 0.1838 0.6436 0.8245 0.046 Uiso 1 1 d R
H1B H 0.3666 0.6206 0.8317 0.046 Uiso 1 1 d R

loop_
_atom_site_aniso_label
_atom_site_aniso_U_11
_atom_site_aniso_U_22
_atom_site_aniso_U_33
_atom_site_aniso_U_23
_atom_site_aniso_U_13
_atom_site_aniso_U_12
Pd1 0.0217(4) 0.0223(3) 0.0170(3) -0.0031(2) -0.0008(2) -0.0023(3)
O1 0.027(3) 0.028(3) 0.015(3) -0.003(2) 0.002(2) 0.000(3)
O2 0.027(4) 0.045(4) 0.031(3) -0.010(3) -0.002(3) -0.007(3)
N1 0.021(4) 0.022(4) 0.025(4) -0.004(3) -0.005(3) -0.004(3)
N2 0.018(4) 0.024(4) 0.014(3) -0.004(3) -0.002(3) -0.002(3)
N3 0.032(4) 0.026(4) 0.019(4) 0.003(3) 0.001(3) 0.003(3)
C1 0.037(6) 0.020(5) 0.024(5) 0.000(4) -0.001(4) -0.001(4)
C2 0.034(6) 0.030(5) 0.038(5) -0.012(4) -0.012(4) 0.002(4)
C3 0.048(6) 0.031(5) 0.042(6) -0.006(4) 0.004(5) 0.001(5)
C4 0.108(8) 0.029(5) 0.023(5) -0.007(4) 0.018(5) -0.008(5)
C5 0.095(9) 0.029(5) 0.029(5) -0.008(4) 0.000(6) -0.030(6)
C6 0.042(6) 0.034(5) 0.036(5) -0.005(4) 0.005(4) -0.004(5)
C7 0.030(5) 0.026(5) 0.023(5) -0.003(4) 0.002(4) -0.011(4)
C8 0.018(5) 0.026(5) 0.032(5) -0.001(4) -0.006(4) 0.001(4)
C9 0.014(4) 0.024(4) 0.025(4) -0.002(4) -0.002(3) -0.006(3)
C10 0.029(5) 0.025(4) 0.018(4) 0.005(3) -0.009(4) -0.002(4)
C11 0.025(5) 0.034(5) 0.023(5) -0.008(4) 0.000(4) -0.011(4)
C12 0.020(5) 0.024(4) 0.024(5) -0.007(4) -0.001(4) -0.004(4)
C13 0.017(4) 0.019(4) 0.026(5) -0.005(3) 0.004(4) -0.003(3)
C14 0.015(5) 0.025(5) 0.034(5) -0.008(4) -0.007(4) -0.006(4)
C15 0.018(5) 0.033(5) 0.022(4) 0.001(4) 0.000(4) -0.010(4)
C16 0.030(5) 0.031(5) 0.030(5) -0.002(4) -0.003(4) -0.005(4)
C17 0.025(5) 0.029(5) 0.037(5) 0.005(4) -0.006(4) -0.001(4)
C18 0.021(5) 0.019(4) 0.034(5) -0.005(4) -0.004(4) 0.000(4)
C19 0.023(5) 0.029(5) 0.025(5) 0.001(4) 0.004(4) -0.006(4)
C20 0.143(8) 0.038(5) 0.039(5) -0.016(4) 0.021(6) -0.012(6)
C21 0.339(16) 0.068(9) 0.051(8) -0.013(7) 0.018(10) 0.035(11)
C22 0.109(9) 0.034(6) 0.062(7) -0.023(5) 0.025(6) -0.023(6)
C23 0.031(5) 0.025(5) 0.017(4) -0.008(4) -0.006(4) 0.007(4)
C24 0.051(6) 0.043(6) 0.022(5) -0.006(4) -0.005(4) -0.015(5)
C25 0.049(6) 0.037(5) 0.024(5) 0.011(4) 0.000(4) 0.003(5)
Cl1 0.088(2) 0.0400(16) 0.075(2) 0.0108(14) -0.0035(17) 0.0010(15)
Cl2 0.0475(16) 0.0544(16) 0.0369(14) -0.0008(11) 0.0031(12) -0.0081(12)
Cl3 0.0456(16) 0.0510(15) 0.0345(13) 0.0000(11) -0.0032(11) -0.0027(12)
O3 0.027(4) 0.059(4) 0.030(3) 0.005(3) -0.007(3) -0.006(3)

loop_
_atom_type_symbol
_atom_type_description
_atom_type_scat_dispersion_real
_atom_type_scat_dispersion_imag
_atom_type_scat_source
C C 0.0033 0.0016 'International Tables Vol C Tables 4.2.6.8 and 6.1.1.4'
H H 0.0000 0.0000 'International Tables Vol C Tables 4.2.6.8 and 6.1.1.4'
N N 0.0061 0.0033 'International Tables Vol C Tables 4.2.6.8 and 6.1.1.4'
O O 0.0106 0.0060 'International Tables Vol C Tables 4.2.6.8 and 6.1.1.4'
Cl Cl 0.1484 0.1585 'International Tables Vol C Tables 4.2.6.8 and 6.1.1.4'
Pd Pd -0.9988 1.0072 'International Tables Vol C Tables 4.2.6.8 and 6.1.1.4'

loop_
_geom_angle_atom_site_label_1
_geom_angle_atom_site_label_2
_geom_angle_atom_site_label_3
_geom_angle
N3 Pd1 N2 93.7(2)
N3 Pd1 N1 174.6(3)
N2 Pd1 N1 82.2(2)
N3 Pd1 O1 90.3(2)
N2 Pd1 O1 176.0(2)
N1 Pd1 O1 93.8(2)
C23 O1 Pd1 116.7(5)
C7 N1 C1 124.0(7)
C7 N1 Pd1 114.2(5)
C1 N1 Pd1 121.7(5)
C13 N2 C9 120.0(6)
C13 N2 Pd1 127.4(5)
C9 N2 Pd1 112.6(5)
C15 N3 Pd1 127.2(5)
C15 N3 H3A 116.4
Pd1 N3 H3A 116.4
C6 C1 C2 118.8(8)
C6 C1 N1 122.1(8)
C2 C1 N1 118.8(7)
C1 C2 C3 119.5(8)
C1 C2 H2 120.3
C3 C2 H2 120.3
C2 C3 C4 121.5(9)
C2 C3 H3 119.2
C4 C3 H3 119.2
C5 C4 C3 117.7(8)
C5 C4 C20 123.8(10)
C3 C4 C20 118.5(10)
C4 C5 C6 121.7(9)
C4 C5 H5 119.1
C6 C5 H5 119.1
C5 C6 C1 120.8(9)
C5 C6 H6 119.6
C1 C6 H6 119.6
N1 C7 C9 115.5(7)
N1 C7 C8 124.3(7)
C9 C7 C8 120.2(7)
C7 C8 H8A 109.5
C7 C8 H8B 109.5
H8A C8 H8B 109.5
C7 C8 H8C 109.5
H8A C8 H8C 109.5
H8B C8 H8C 109.5
C10 C9 N2 122.3(7)
C10 C9 C7 122.1(7)
N2 C9 C7 115.5(7)
C9 C10 C11 118.7(7)
C9 C10 H10 120.7
C11 C10 H10 120.7
C12 C11 C10 119.5(7)
C12 C11 H11 120.2
C10 C11 H11 120.2
C11 C12 C13 120.7(7)
C11 C12 H12 116.1
C13 C12 H12 122.7
N2 C13 C12 118.7(7)
N2 C13 C14 121.6(7)
C12 C13 C14 119.7(7)
C15 C14 C19 116.2(7)
C15 C14 C13 125.2(7)
C19 C14 C13 118.7(7)
N3 C15 C14 124.6(7)
N3 C15 C16 117.1(7)
C14 C15 C16 118.2(7)
C17 C16 C15 122.7(8)
C17 C16 H16 118.7
C15 C16 H16 118.7
C16 C17 C18 119.1(7)
C16 C17 H17 120.4
C18 C17 H17 120.4
C19 C18 C17 119.3(7)
C19 C18 H18 120.3
C17 C18 H18 120.3
C18 C19 C14 124.3(7)
C18 C19 H19 117.8
C14 C19 H19 117.8
C21 C20 C22 118.6(9)
C21 C20 C4 113.8(8)
C22 C20 C4 116.6(8)
C21 C20 H20 101.2
C22 C20 H20 101.2
C4 C20 H20 101.2
C20 C21 H21A 109.5
C20 C21 H21B 109.5
H21A C21 H21B 109.5
C20 C21 H21C 109.5
H21A C21 H21C 109.5
H21B C21 H21C 109.5
C20 C22 H22A 109.5
C20 C22 H22B 109.5
H22A C22 H22B 109.5
C20 C22 H22C 109.5
H22A C22 H22C 109.5
H22B C22 H22C 109.5
O2 C23 O1 125.4(7)
O2 C23 C24 121.6(7)
O1 C23 C24 112.9(7)
C23 C24 H24A 109.5
C23 C24 H24B 109.5
H24A C24 H24B 109.5
C23 C24 H24C 109.5
H24A C24 H24C 109.5
H24B C24 H24C 109.5
Cl1 C25 Cl2 110.8(5)
Cl1 C25 Cl3 110.4(5)
Cl2 C25 Cl3 109.6(4)
Cl1 C25 H25 108.7
Cl2 C25 H25 108.7
Cl3 C25 H25 108.7
H1A O3 H1B 119.2

loop_
_geom_bond_atom_site_label_1
_geom_bond_atom_site_label_2
_geom_bond_distance
Pd1 N3 1.932(6)
Pd1 N2 1.963(5)
Pd1 N1 2.014(6)
Pd1 O1 2.036(5)
O1 C23 1.294(8)
O2 C23 1.226(9)
N1 C7 1.286(8)
N1 C1 1.426(9)
N2 C13 1.361(8)
N2 C9 1.369(8)
N3 C15 1.347(9)
N3 H3A 0.8800
C1 C6 1.380(10)
C1 C2 1.382(10)
C2 C3 1.383(10)
C2 H2 0.9500
C3 C4 1.396(12)
C3 H3 0.9500
C4 C5 1.356(13)
C4 C20 1.494(11)
C5 C6 1.374(10)
C5 H5 0.9500
C6 H6 0.9500
C7 C9 1.469(9)
C7 C8 1.499(9)
C8 H8A 0.9800
C8 H8B 0.9800
C8 H8C 0.9800
C9 C10 1.367(9)
C10 C11 1.386(9)
C10 H10 0.9500
C11 C12 1.381(9)
C11 H11 0.9500
C12 C13 1.404(9)
C12 H12 0.8448
C13 C14 1.478(10)
C14 C15 1.417(10)
C14 C19 1.429(9)
C15 C16 1.425(10)
C16 C17 1.374(10)
C16 H16 0.9500
C17 C18 1.395(10)
C17 H17 0.9500
C18 C19 1.349(9)
C18 H18 0.9500
C19 H19 0.9500
C20 C21 1.441(8)
C20 C22 1.468(8)
C20 H20 1.0000
C21 H21A 0.9800
C21 H21B 0.9800
C21 H21C 0.9800
C22 H22A 0.9800
C22 H22B 0.9800
C22 H22C 0.9800
C23 C24 1.522(9)
C24 H24A 0.9800
C24 H24B 0.9800
C24 H24C 0.9800
C25 Cl1 1.750(8)
C25 Cl2 1.754(8)
C25 Cl3 1.763(8)
C25 H25 1.0000
O3 H1A 0.7201
O3 H1B 0.7794

loop_
_geom_hbond_atom_site_label_D
_geom_hbond_atom_site_label_H
_geom_hbond_atom_site_label_A
_geom_hbond_distance_DH
_geom_hbond_distance_HA
_geom_hbond_distance_DA
_geom_hbond_angle_DHA
_geom_hbond_site_symmetry_A
N3 H3A Cl3 0.88 2.84 3.652(6) 154.2 .
O3 H1A O2 0.72 2.18 2.877(7) 164.2 1_455
O3 H1B O1 0.78 2.07 2.833(7) 166.9 .

loop_
_geom_torsion_atom_site_label_1
_geom_torsion_atom_site_label_2
_geom_torsion_atom_site_label_3
_geom_torsion_atom_site_label_4
_geom_torsion
N3 Pd1 O1 C23 95.7(5)
N1 Pd1 O1 C23 -87.8(5)
N2 Pd1 N1 C7 1.1(5)
O1 Pd1 N1 C7 -179.2(5)
N2 Pd1 N1 C1 179.4(6)
O1 Pd1 N1 C1 -0.9(6)
N3 Pd1 N2 C13 -5.7(6)
N1 Pd1 N2 C13 177.8(6)
N3 Pd1 N2 C9 175.3(5)
N1 Pd1 N2 C9 -1.1(5)
N2 Pd1 N3 C15 4.0(7)
O1 Pd1 N3 C15 -176.0(6)
C7 N1 C1 C6 -92.1(10)
Pd1 N1 C1 C6 89.7(8)
C7 N1 C1 C2 94.4(10)
Pd1 N1 C1 C2 -83.8(8)
C6 C1 C2 C3 -0.6(12)
N1 C1 C2 C3 173.2(7)
C1 C2 C3 C4 0.1(13)
C2 C3 C4 C5 0.2(14)
C2 C3 C4 C20 -177.2(8)
C3 C4 C5 C6 0.1(14)
C20 C4 C5 C6 177.3(8)
C4 C5 C6 C1 -0.6(14)
C2 C1 C6 C5 0.9(13)
N1 C1 C6 C5 -172.7(7)
C1 N1 C7 C9 -179.0(7)
Pd1 N1 C7 C9 -0.7(8)
C1 N1 C7 C8 1.0(12)
Pd1 N1 C7 C8 179.3(6)
C13 N2 C9 C10 -1.0(11)
Pd1 N2 C9 C10 178.0(6)
C13 N2 C9 C7 -177.9(6)
Pd1 N2 C9 C7 1.1(8)
N1 C7 C9 C10 -177.2(7)
C8 C7 C9 C10 2.8(11)
N1 C7 C9 N2 -0.2(10)
C8 C7 C9 N2 179.7(6)
N2 C9 C10 C11 -0.2(11)
C7 C9 C10 C11 176.5(7)
C9 C10 C11 C12 -0.7(11)
C10 C11 C12 C13 2.7(11)
C9 N2 C13 C12 3.0(10)
Pd1 N2 C13 C12 -175.8(5)
C9 N2 C13 C14 -178.1(6)
Pd1 N2 C13 C14 3.0(10)
C11 C12 C13 N2 -3.9(11)
C11 C12 C13 C14 177.2(7)
N2 C13 C14 C15 3.5(12)
C12 C13 C14 C15 -177.6(7)
N2 C13 C14 C19 -176.1(6)
C12 C13 C14 C19 2.8(10)
Pd1 N3 C15 C14 0.6(11)
Pd1 N3 C15 C16 178.9(5)
C19 C14 C15 N3 174.1(7)
C13 C14 C15 N3 -5.5(12)
C19 C14 C15 C16 -4.2(10)
C13 C14 C15 C16 176.2(7)
N3 C15 C16 C17 -176.4(7)
C14 C15 C16 C17 2.0(12)
C15 C16 C17 C18 0.4(12)
C16 C17 C18 C19 -0.5(12)
C17 C18 C19 C14 -2.0(12)
C15 C14 C19 C18 4.4(11)
C13 C14 C19 C18 -176.0(7)
C5 C4 C20 C21 -98.5(14)
C3 C4 C20 C21 78.6(14)
C5 C4 C20 C22 45.1(15)
C3 C4 C20 C22 -137.7(10)
Pd1 O1 C23 O2 -3.8(10)
Pd1 O1 C23 C24 175.5(5)
